data_8101766
loop_
_publ_author_name
'X.-L. Zhang'
'Z.-X. Li'

_publ_section_title
;
Crystal structure of 4-{[1-(4-dimethylaminophenyl)-methylidene]amino}-
1,5-dimethyl-2-phenyl-1,2-dihydropyrazol-3-one, C~20~H~22~N~4~O
;
_journal_issue 2
_journal_name_full 'Zeitschrift f\"ur Kristallographie - New Crystal Structures'
_journal_page_first 263
_journal_page_last 264
_journal_volume 220
_journal_year 2005
_chemical_formula_sum 'C20 H22 N4 O'
_chemical_formula_weight 334.42
_chemical_name_systematic
; 
4-{[1-(4-dimethylaminophenyl)methylidene]amino}-1,5-dimethyl-2-phenyl-1,2-
dihydropyrazol-3-one 
;
_space_group_IT_number 15
_symmetry_cell_setting monoclinic
_symmetry_space_group_name_Hall '-C 2yc'
_symmetry_space_group_name_H-M 'C 1 2/c 1'
_atom_sites_solution_hydrogens geom
_atom_sites_solution_primary direct
_atom_sites_solution_secondary difmap
_audit_creation_method SHELXL-97
_cell_angle_alpha 90.00
_cell_angle_beta 101.010(4)
_cell_angle_gamma 90.00
_cell_formula_units_Z 8
_cell_length_a 17.875(4)
_cell_length_b 6.8775(16)
_cell_length_c 29.747(7)
_cell_measurement_reflns_used 785
_cell_measurement_temperature 298(2)
_cell_measurement_theta_max 22.201
_cell_measurement_theta_min 2.37
_cell_volume 3589.6(14)
_computing_cell_refinement 'Siemens XSCANS'
_computing_data_collection 'Siemens XSCANS'
_computing_data_reduction 'Siemens SHELXTL'
_computing_molecular_graphics 'Siemens SHELXTL'
_computing_publication_material 'Siemens SHELXTL'
_computing_structure_refinement 'SHELXL-97 (Sheldrick, 1997)'
_computing_structure_solution 'SHELXS-97 (Sheldrick, 1997)'
_diffrn_ambient_temperature 298(2)
_diffrn_measured_fraction_theta_full 0.997
_diffrn_measured_fraction_theta_max 0.997
_diffrn_measurement_device_type 'Siemens SMART CCD'
_diffrn_measurement_method omega
_diffrn_radiation_monochromator graphite
_diffrn_radiation_source 'fine-focus sealed tube'
_diffrn_radiation_type MoK\a
_diffrn_radiation_wavelength 0.71073
_diffrn_reflns_av_R_equivalents 0.0623
_diffrn_reflns_av_sigmaI/netI 0.0780
_diffrn_reflns_limit_h_max 15
_diffrn_reflns_limit_h_min -21
_diffrn_reflns_limit_k_max 8
_diffrn_reflns_limit_k_min -8
_diffrn_reflns_limit_l_max 35
_diffrn_reflns_limit_l_min -35
_diffrn_reflns_number 7218
_diffrn_reflns_theta_full 25.03
_diffrn_reflns_theta_max 25.03
_diffrn_reflns_theta_min 2.32
_diffrn_standards_decay_% 0
_diffrn_standards_interval_count 0
_diffrn_standards_interval_time 0
_diffrn_standards_number 0
_exptl_absorpt_coefficient_mu 0.079
_exptl_absorpt_correction_T_max 0.9898
_exptl_absorpt_correction_T_min 0.9653
_exptl_absorpt_correction_type empirical
_exptl_crystal_colour yellow
_exptl_crystal_density_diffrn 1.238
_exptl_crystal_density_method 'not measured'
_exptl_crystal_description block
_exptl_crystal_F_000 1424
_exptl_crystal_size_max 0.45
_exptl_crystal_size_mid 0.29
_exptl_crystal_size_min 0.13
_refine_diff_density_max 0.203
_refine_diff_density_min -0.135
_refine_diff_density_rms 0.040
_refine_ls_extinction_method none
_refine_ls_goodness_of_fit_ref 1.044
_refine_ls_hydrogen_treatment constr
_refine_ls_matrix_type full
_refine_ls_number_parameters 230
_refine_ls_number_reflns 3169
_refine_ls_number_restraints 0
_refine_ls_restrained_S_all 1.044
_refine_ls_R_factor_all 0.1197
_refine_ls_R_factor_gt 0.0697
_refine_ls_shift/su_max 0.000
_refine_ls_shift/su_mean 0.000
_refine_ls_structure_factor_coef Fsqd
_refine_ls_weighting_details 'calc w=1/[\s^2^(Fo^2^)+(0.0563P)^2^+2.2071P] where P=(Fo^2^+2Fc^2^)/3'
_refine_ls_weighting_scheme calc
_refine_ls_wR_factor_gt 0.1491
_refine_ls_wR_factor_ref 0.1719
_reflns_number_gt 1911
_reflns_number_total 3169
_reflns_threshold_expression >2sigma(I)
_cod_data_source_file 1267-1515.cff
_cod_data_source_block 50122d
_cod_depositor_comments
;
The following automatic conversions were performed:
'_symmetry_cell_setting' value 'Monoclinic' changed to 'monoclinic'
according to '/home/saulius/struct/CIF-dictionaries/cif_core.dic'
dictionary named 'cif_core.dic' version 2.4.1 from 2010-06-29.

Automatic conversion script
Id: cif_fix_enum 1555 2011-01-17 13:19:09Z saulius 
;
_cod_original_cell_volume 3589.6(15)
_cod_database_code 8101766

loop_
_symmetry_equiv_pos_as_xyz
'x, y, z'
'-x, y, -z+1/2'
'x+1/2, y+1/2, z'
'-x+1/2, y+1/2, -z+1/2'
'-x, -y, -z'
'x, -y, z-1/2'
'-x+1/2, -y+1/2, -z'
'x+1/2, -y+1/2, z-1/2'

loop_
_atom_site_label
_atom_site_type_symbol
_atom_site_fract_x
_atom_site_fract_y
_atom_site_fract_z
_atom_site_U_iso_or_equiv
_atom_site_adp_type
_atom_site_occupancy
_atom_site_symmetry_multiplicity
_atom_site_Wyckoff_symbol
_atom_site_calc_flag
_atom_site_refinement_flags
_atom_site_disorder_assembly
_atom_site_disorder_group
O1 O 0.55503(14) 0.3614(3) 0.37538(8) 0.0598(7) Uani 1 8 f d . . .
N1 N 0.58460(14) 0.0998(4) 0.33309(9) 0.0442(7) Uani 1 8 f d . . .
N2 N 0.54710(15) -0.0727(3) 0.31590(9) 0.0454(7) Uani 1 8 f d . . .
N3 N 0.41412(15) 0.0933(4) 0.38221(9) 0.0516(7) Uani 1 8 f d . . .
N4 N 0.12227(19) 0.4057(6) 0.45740(11) 0.0826(11) Uani 1 8 f d . . .
C1 C 0.54022(18) 0.1959(5) 0.35984(10) 0.0445(8) Uani 1 8 f d . . .
C2 C 0.47813(17) 0.0654(5) 0.36250(10) 0.0432(8) Uani 1 8 f d . . .
C3 C 0.48717(18) -0.0940(4) 0.33748(11) 0.0427(8) Uani 1 8 f d . . .
C4 C 0.4388(2) -0.2723(5) 0.33074(13) 0.0627(10) Uani 1 8 f d . . .
H4A H 0.4690 -0.3832 0.3424 0.094 Uiso 1 8 f calc R . .
H4B H 0.4189 -0.2901 0.2987 0.094 Uiso 1 8 f calc R . .
H4C H 0.3974 -0.2585 0.3468 0.094 Uiso 1 8 f calc R . .
C5 C 0.5989(2) -0.2336(5) 0.31035(12) 0.0586(10) Uani 1 8 f d . . .
H5A H 0.6260 -0.2741 0.3399 0.088 Uiso 1 8 f calc R . .
H5B H 0.6346 -0.1908 0.2921 0.088 Uiso 1 8 f calc R . .
H5C H 0.5699 -0.3408 0.2954 0.088 Uiso 1 8 f calc R . .
C6 C 0.4020(2) 0.2552(5) 0.40101(11) 0.0554(9) Uani 1 8 f d . . .
H6 H 0.4391 0.3518 0.4044 0.067 Uiso 1 8 f calc R . .
C7 C 0.3309(2) 0.2907(6) 0.41729(11) 0.0548(9) Uani 1 8 f d . . .
C8 C 0.3146(2) 0.4752(6) 0.43193(12) 0.0660(11) Uani 1 8 f d . . .
H8 H 0.3502 0.5743 0.4325 0.079 Uiso 1 8 f calc R . .
C9 C 0.2462(2) 0.5144(6) 0.44567(13) 0.0726(12) Uani 1 8 f d . . .
H9 H 0.2366 0.6395 0.4550 0.087 Uiso 1 8 f calc R . .
C10 C 0.1913(2) 0.3684(6) 0.44573(11) 0.0634(10) Uani 1 8 f d . . .
C11 C 0.2095(2) 0.1811(6) 0.43127(12) 0.0644(10) Uani 1 8 f d . . .
H11 H 0.1748 0.0800 0.4307 0.077 Uiso 1 8 f calc R . .
C12 C 0.2775(2) 0.1473(6) 0.41816(12) 0.0593(10) Uani 1 8 f d . . .
H12 H 0.2882 0.0220 0.4094 0.071 Uiso 1 8 f calc R . .
C13 C 0.1081(3) 0.5914(7) 0.47811(15) 0.0988(16) Uani 1 8 f d . . .
H13A H 0.1404 0.6024 0.5077 0.148 Uiso 1 8 f calc R . .
H13B H 0.0557 0.5979 0.4813 0.148 Uiso 1 8 f calc R . .
H13C H 0.1188 0.6960 0.4589 0.148 Uiso 1 8 f calc R . .
C14 C 0.0669(2) 0.2517(7) 0.45777(14) 0.0913(14) Uani 1 8 f d . . .
H14A H 0.0606 0.1803 0.4296 0.137 Uiso 1 8 f calc R . .
H14B H 0.0190 0.3072 0.4610 0.137 Uiso 1 8 f calc R . .
H14C H 0.0846 0.1655 0.4830 0.137 Uiso 1 8 f calc R . .
C15 C 0.62924(17) 0.1997(4) 0.30559(10) 0.0388(7) Uani 1 8 f d . . .
C16 C 0.60923(17) 0.1996(4) 0.25850(11) 0.0447(8) Uani 1 8 f d . . .
H16 H 0.5673 0.1284 0.2440 0.054 Uiso 1 8 f calc R . .
C17 C 0.65172(19) 0.3057(5) 0.23282(11) 0.0482(8) Uani 1 8 f d . . .
H17 H 0.6385 0.3049 0.2010 0.058 Uiso 1 8 f calc R . .
C18 C 0.71364(19) 0.4128(5) 0.25424(12) 0.0506(9) Uani 1 8 f d . . .
H18 H 0.7418 0.4856 0.2370 0.061 Uiso 1 8 f calc R . .
C19 C 0.73325(19) 0.4111(5) 0.30092(12) 0.0543(9) Uani 1 8 f d . . .
H19 H 0.7751 0.4830 0.3154 0.065 Uiso 1 8 f calc R . .
C20 C 0.69191(19) 0.3042(5) 0.32698(11) 0.0501(9) Uani 1 8 f d . . .
H20 H 0.7062 0.3027 0.3587 0.060 Uiso 1 8 f calc R . .

loop_
_atom_site_aniso_label
_atom_site_aniso_U_11
_atom_site_aniso_U_22
_atom_site_aniso_U_33
_atom_site_aniso_U_23
_atom_site_aniso_U_13
_atom_site_aniso_U_12
O1 0.0709(16) 0.0421(15) 0.0726(16) -0.0154(12) 0.0294(13) -0.0101(12)
N1 0.0485(16) 0.0345(15) 0.0535(16) -0.0041(13) 0.0196(14) -0.0059(13)
N2 0.0502(16) 0.0288(15) 0.0601(17) -0.0029(13) 0.0177(14) -0.0015(13)
N3 0.0550(18) 0.0480(18) 0.0559(17) 0.0011(15) 0.0210(15) 0.0024(14)
N4 0.066(2) 0.105(3) 0.084(2) -0.015(2) 0.034(2) 0.008(2)
C1 0.051(2) 0.036(2) 0.0478(19) -0.0004(16) 0.0120(16) 0.0031(16)
C2 0.0419(19) 0.043(2) 0.0468(19) 0.0037(16) 0.0143(16) -0.0025(16)
C3 0.0447(19) 0.0342(18) 0.0493(19) 0.0080(16) 0.0088(16) 0.0000(15)
C4 0.064(2) 0.049(2) 0.077(3) -0.0015(19) 0.017(2) -0.0136(19)
C5 0.064(2) 0.040(2) 0.077(2) 0.0004(18) 0.026(2) 0.0099(18)
C6 0.058(2) 0.059(2) 0.052(2) -0.0018(18) 0.0164(18) -0.0040(19)
C7 0.057(2) 0.065(2) 0.045(2) -0.0066(18) 0.0179(18) 0.003(2)
C8 0.069(3) 0.065(3) 0.071(3) -0.011(2) 0.031(2) -0.004(2)
C9 0.084(3) 0.067(3) 0.074(3) -0.013(2) 0.033(2) 0.002(2)
C10 0.063(3) 0.081(3) 0.049(2) -0.004(2) 0.0172(19) 0.007(2)
C11 0.065(3) 0.069(3) 0.062(2) -0.009(2) 0.019(2) -0.003(2)
C12 0.054(2) 0.064(2) 0.063(2) -0.013(2) 0.0167(19) -0.004(2)
C13 0.097(4) 0.120(4) 0.087(3) -0.013(3) 0.038(3) 0.037(3)
C14 0.069(3) 0.123(4) 0.089(3) -0.006(3) 0.034(3) -0.006(3)
C15 0.0371(18) 0.0326(17) 0.0490(19) 0.0004(15) 0.0139(15) 0.0054(14)
C16 0.0410(18) 0.0371(19) 0.056(2) -0.0030(16) 0.0090(16) 0.0007(15)
C17 0.054(2) 0.043(2) 0.0478(19) 0.0039(16) 0.0116(17) 0.0065(17)
C18 0.051(2) 0.040(2) 0.066(2) 0.0040(18) 0.0254(19) -0.0033(17)
C19 0.045(2) 0.047(2) 0.072(2) -0.0039(19) 0.0124(19) -0.0047(17)
C20 0.052(2) 0.047(2) 0.0500(19) -0.0019(17) 0.0054(17) -0.0051(18)

loop_
_atom_type_symbol
_atom_type_description
_atom_type_scat_dispersion_real
_atom_type_scat_dispersion_imag
_atom_type_scat_source
C C 0.0033 0.0016 'International Tables Vol C Tables 4.2.6.8 and 6.1.1.4'
H H 0.0000 0.0000 'International Tables Vol C Tables 4.2.6.8 and 6.1.1.4'
N N 0.0061 0.0033 'International Tables Vol C Tables 4.2.6.8 and 6.1.1.4'
O O 0.0106 0.0060 'International Tables Vol C Tables 4.2.6.8 and 6.1.1.4'

loop_
_geom_angle_atom_site_label_1
_geom_angle_atom_site_label_2
_geom_angle_atom_site_label_3
_geom_angle
_geom_angle_site_symmetry_1
_geom_angle_site_symmetry_3
_geom_angle_publ_flag
C1 N1 N2 108.9(2) . . ?
C1 N1 C15 122.8(2) . . ?
N2 N1 C15 118.5(2) . . ?
C3 N2 N1 106.4(2) . . ?
C3 N2 C5 122.8(3) . . ?
N1 N2 C5 114.1(2) . . ?
C6 N3 C2 121.5(3) . . ?
C10 N4 C14 120.9(4) . . ?
C10 N4 C13 120.6(4) . . ?
C14 N4 C13 117.5(3) . . ?
O1 C1 N1 123.0(3) . . ?
O1 C1 C2 131.6(3) . . ?
N1 C1 C2 105.3(3) . . ?
C3 C2 N3 122.5(3) . . ?
C3 C2 C1 107.5(3) . . ?
N3 C2 C1 129.8(3) . . ?
C2 C3 N2 111.1(3) . . ?
C2 C3 C4 127.9(3) . . ?
N2 C3 C4 121.0(3) . . ?
C3 C4 H4A 109.5 . . ?
C3 C4 H4B 109.5 . . ?
H4A C4 H4B 109.5 . . ?
C3 C4 H4C 109.5 . . ?
H4A C4 H4C 109.5 . . ?
H4B C4 H4C 109.5 . . ?
N2 C5 H5A 109.5 . . ?
N2 C5 H5B 109.5 . . ?
H5A C5 H5B 109.5 . . ?
N2 C5 H5C 109.5 . . ?
H5A C5 H5C 109.5 . . ?
H5B C5 H5C 109.5 . . ?
N3 C6 C7 121.2(3) . . ?
N3 C6 H6 119.4 . . ?
C7 C6 H6 119.4 . . ?
C12 C7 C8 117.5(3) . . ?
C12 C7 C6 122.3(3) . . ?
C8 C7 C6 120.2(4) . . ?
C9 C8 C7 121.2(4) . . ?
C9 C8 H8 119.4 . . ?
C7 C8 H8 119.4 . . ?
C8 C9 C10 121.1(4) . . ?
C8 C9 H9 119.4 . . ?
C10 C9 H9 119.4 . . ?
N4 C10 C9 122.0(4) . . ?
N4 C10 C11 121.3(4) . . ?
C9 C10 C11 116.6(3) . . ?
C12 C11 C10 120.7(4) . . ?
C12 C11 H11 119.6 . . ?
C10 C11 H11 119.6 . . ?
C11 C12 C7 122.8(4) . . ?
C11 C12 H12 118.6 . . ?
C7 C12 H12 118.6 . . ?
N4 C13 H13A 109.5 . . ?
N4 C13 H13B 109.5 . . ?
H13A C13 H13B 109.5 . . ?
N4 C13 H13C 109.5 . . ?
H13A C13 H13C 109.5 . . ?
H13B C13 H13C 109.5 . . ?
N4 C14 H14A 109.5 . . ?
N4 C14 H14B 109.5 . . ?
H14A C14 H14B 109.5 . . ?
N4 C14 H14C 109.5 . . ?
H14A C14 H14C 109.5 . . ?
H14B C14 H14C 109.5 . . ?
C16 C15 C20 119.9(3) . . ?
C16 C15 N1 121.3(3) . . ?
C20 C15 N1 118.8(3) . . ?
C15 C16 C17 119.9(3) . . ?
C15 C16 H16 120.1 . . ?
C17 C16 H16 120.1 . . ?
C18 C17 C16 120.2(3) . . ?
C18 C17 H17 119.9 . . ?
C16 C17 H17 119.9 . . ?
C19 C18 C17 119.5(3) . . ?
C19 C18 H18 120.3 . . ?
C17 C18 H18 120.3 . . ?
C18 C19 C20 121.0(3) . . ?
C18 C19 H19 119.5 . . ?
C20 C19 H19 119.5 . . ?
C15 C20 C19 119.5(3) . . ?
C15 C20 H20 120.2 . . ?
C19 C20 H20 120.2 . . ?

loop_
_geom_bond_atom_site_label_1
_geom_bond_atom_site_label_2
_geom_bond_distance
_geom_bond_site_symmetry_2
_geom_bond_publ_flag
O1 C1 1.238(4) . ?
N1 C1 1.393(4) . ?
N1 N2 1.410(3) . ?
N1 C15 1.424(4) . ?
N2 C3 1.358(4) . ?
N2 C5 1.472(4) . ?
N3 C6 1.283(4) . ?
N3 C2 1.395(4) . ?
N4 C10 1.368(5) . ?
N4 C14 1.451(5) . ?
N4 C13 1.461(5) . ?
C1 C2 1.441(4) . ?
C2 C3 1.352(4) . ?
C3 C4 1.491(4) . ?
C4 H4A 0.9600 . ?
C4 H4B 0.9600 . ?
C4 H4C 0.9600 . ?
C5 H5A 0.9600 . ?
C5 H5B 0.9600 . ?
C5 H5C 0.9600 . ?
C6 C7 1.465(4) . ?
C6 H6 0.9300 . ?
C7 C12 1.376(5) . ?
C7 C8 1.390(5) . ?
C8 C9 1.386(5) . ?
C8 H8 0.9300 . ?
C9 C10 1.405(5) . ?
C9 H9 0.9300 . ?
C10 C11 1.415(5) . ?
C11 C12 1.366(5) . ?
C11 H11 0.9300 . ?
C12 H12 0.9300 . ?
C13 H13A 0.9600 . ?
C13 H13B 0.9600 . ?
C13 H13C 0.9600 . ?
C14 H14A 0.9600 . ?
C14 H14B 0.9600 . ?
C14 H14C 0.9600 . ?
C15 C16 1.378(4) . ?
C15 C20 1.380(4) . ?
C16 C17 1.384(4) . ?
C16 H16 0.9300 . ?
C17 C18 1.380(4) . ?
C17 H17 0.9300 . ?
C18 C19 1.366(5) . ?
C18 H18 0.9300 . ?
C19 C20 1.380(4) . ?
C19 H19 0.9300 . ?
C20 H20 0.9300 . ?

loop_
_cod_related_entry_id
_cod_related_entry_database
_cod_related_entry_code
1 ChemSpider 474433
